data_1557490
loop_
_publ_author_name
'Ptak, Maciej'
'Svane, Katrine L.'
'Collings, Ines E.'
'Paraguassu, Waldeci'

_publ_section_title
;
 Effect of Alkali and Trivalent Metal Ions on the High-Pressure Phase
 Transition of [C2H5NH3]MI0.5MIII0.5(HCOO)3 (MI = Na, K and MIII = Cr, Al)
 Heterometallic Perovskites
;
_journal_name_full 'The Journal of Physical Chemistry C'
_journal_paper_doi 10.1021/acs.jpcc.0c00372
_journal_year 2020
_chemical_formula_moiety 'C6 H6 Cr K O12, 2(C2 H8 N)'
_chemical_formula_sum 'C10 H22 Cr K N2 O12'
_chemical_formula_weight 453.39
_space_group_crystal_system monoclinic
_space_group_IT_number 14
_space_group_name_Hall '-P 2yn'
_space_group_name_H-M_alt 'P 1 21/n 1'
_atom_sites_solution_hydrogens geom
_audit_creation_method SHELXL-2016/6
_cell_angle_alpha 90
_cell_angle_beta 90.098(6)
_cell_angle_gamma 90
_cell_formula_units_Z 2
_cell_length_a 8.0498(6)
_cell_length_b 9.9049(8)
_cell_length_c 12.4534(6)
_cell_measurement_reflns_used 434
_cell_measurement_temperature 293(2)
_cell_measurement_theta_max 18.5700
_cell_measurement_theta_min 1.7400
_cell_volume 992.94(12)
_computing_cell_refinement 'CrysAlisPro (Agilent Technologies, 2013)'
_computing_data_reduction 'CrysAlisPro (Agilent Technologies, 2013)'
_computing_molecular_graphics 'SHELXLE-2011 (Huebschle, 2011)'
_computing_structure_refinement 'SHELXL-2016/6 (Sheldrick, 2016)'
_computing_structure_solution 'SHELXT 2014/5 (Sheldrick, 2014)'
_diffrn_ambient_pressure '0 GPa'
_diffrn_ambient_temperature 293(2)
_diffrn_detector_area_resol_mean 7
_diffrn_measured_fraction_theta_full 0.515
_diffrn_measured_fraction_theta_max 0.312
_diffrn_measurement_device_type 'ID15B beamline, ESRF'
_diffrn_measurement_method 'omega scans'
_diffrn_radiation_type synchrotron
_diffrn_radiation_wavelength 0.41115
_diffrn_reflns_av_R_equivalents 0.0424
_diffrn_reflns_av_unetI/netI 0.0570
_diffrn_reflns_Laue_measured_fraction_full 0.515
_diffrn_reflns_Laue_measured_fraction_max 0.312
_diffrn_reflns_limit_h_max 10
_diffrn_reflns_limit_h_min -11
_diffrn_reflns_limit_k_max 13
_diffrn_reflns_limit_k_min -15
_diffrn_reflns_limit_l_max 21
_diffrn_reflns_limit_l_min -22
_diffrn_reflns_number 3252
_diffrn_reflns_point_group_measured_fraction_full 0.515
_diffrn_reflns_point_group_measured_fraction_max 0.312
_diffrn_reflns_theta_full 14.282
_diffrn_reflns_theta_max 22.076
_diffrn_reflns_theta_min 1.741
_diffrn_source synchrotron
_exptl_absorpt_coefficient_mu 0.193
_exptl_absorpt_correction_T_max 1.00000
_exptl_absorpt_correction_T_min 0.94487
_exptl_absorpt_correction_type multi-scan
_exptl_absorpt_process_details
;
CrysAlisPro 1.171.39.46 (Rigaku Oxford Diffraction, 2018)
Empirical absorption correction using spherical harmonics,
 implemented in SCALE3 ABSPACK scaling algorithm.
;
_exptl_crystal_colour 'dark blue'
_exptl_crystal_density_diffrn 1.516
_exptl_crystal_description block
_exptl_crystal_F_000 470
_exptl_crystal_size_max 0.050
_exptl_crystal_size_mid 0.050
_exptl_crystal_size_min 0.050
_refine_diff_density_max 0.325
_refine_diff_density_min -0.503
_refine_diff_density_rms 0.064
_refine_ls_extinction_method none
_refine_ls_goodness_of_fit_ref 1.108
_refine_ls_hydrogen_treatment constr
_refine_ls_matrix_type full
_refine_ls_number_parameters 123
_refine_ls_number_reflns 1978
_refine_ls_number_restraints 12
_refine_ls_restrained_S_all 1.105
_refine_ls_R_factor_all 0.0976
_refine_ls_R_factor_gt 0.0630
_refine_ls_shift/su_max 0.000
_refine_ls_shift/su_mean 0.000
_refine_ls_structure_factor_coef Fsqd
_refine_ls_weighting_details 'w=1/[\s^2^(Fo^2^)+(0.0828P)^2^+0.3974P] where P=(Fo^2^+2Fc^2^)/3'
_refine_ls_weighting_scheme calc
_refine_ls_wR_factor_gt 0.1644
_refine_ls_wR_factor_ref 0.2113
_reflns_Friedel_coverage 0.000
_reflns_number_gt 1116
_reflns_number_total 1978
_reflns_threshold_expression 'I > 2\s(I)'
_cod_data_source_file jp0c00372_si_002.cif
_cod_data_source_block EtaKCrF_c6_p0
_cod_original_sg_symbol_H-M 'P 21/n'
_cod_database_code 1557490
_shelx_shelxl_version_number 2016/6
_shelx_space_group_comment
;
The symmetry employed for this shelxl refinement is uniquely defined
by the following loop, which should always be used as a source of
symmetry information in preference to the above space-group names.
They are only intended as comments.
;

loop_
_space_group_symop_operation_xyz
'x, y, z'
'-x+1/2, y+1/2, -z+1/2'
'-x, -y, -z'
'x-1/2, -y-1/2, z-1/2'

loop_
_atom_site_label
_atom_site_type_symbol
_atom_site_fract_x
_atom_site_fract_y
_atom_site_fract_z
_atom_site_U_iso_or_equiv
_atom_site_adp_type
_atom_site_occupancy
_atom_site_site_symmetry_order
_atom_site_calc_flag
_atom_site_refinement_flags_posn
_atom_site_refinement_flags_adp
_atom_site_refinement_flags_occupancy
_atom_site_disorder_assembly
_atom_site_disorder_group
Cr1 Cr 0.500000 0.500000 0.500000 0.0286(2) Uani 1 2 d S . P . .
K1 K 0.500000 0.500000 1.000000 0.0341(3) Uani 1 2 d S . P . .
C1 C 0.7769(5) 0.3109(4) 0.4770(3) 0.0437(9) Uani 1 1 d . U . . .
H1 H 0.743074 0.277379 0.543170 0.052 Uiso 1 1 calc R U . . .
C2 C 0.2945(5) 0.2626(4) 0.5429(3) 0.0439(9) Uani 1 1 d . U . . .
H2 H 0.222727 0.298520 0.491766 0.053 Uiso 1 1 calc R U . . .
C3 C 0.5770(6) 0.5268(5) 0.7282(3) 0.0488(10) Uani 1 1 d . U . . .
H3 H 0.469833 0.494386 0.738720 0.059 Uiso 1 1 calc R U . . .
O1 O 0.6967(3) 0.4095(3) 0.43908(19) 0.0397(6) Uani 1 1 d . U . . .
O2 O 0.8976(4) 0.2548(3) 0.4333(2) 0.0546(9) Uani 1 1 d . U . . .
O3 O 0.4239(3) 0.3290(3) 0.56494(19) 0.0397(6) Uani 1 1 d . U . . .
O4 O 0.2561(5) 0.1538(4) 0.5839(3) 0.0615(9) Uani 1 1 d . U . . .
O5 O 0.6277(3) 0.5370(3) 0.63157(18) 0.0387(6) Uani 1 1 d . U . . .
O6 O 0.6574(5) 0.5560(4) 0.8081(2) 0.0592(9) Uani 1 1 d . U . . .
N1 N 1.0021(5) 0.3998(5) 0.2487(3) 0.0493(9) Uani 1 1 d . U . . .
H1A H 0.985170 0.350680 0.307560 0.074 Uiso 1 1 calc R U . . .
H1B H 1.108778 0.395244 0.230368 0.074 Uiso 1 1 calc R U . . .
H1C H 0.939765 0.367873 0.195387 0.074 Uiso 1 1 calc R U . . .
C4 C 0.9562(8) 0.5434(7) 0.2704(6) 0.0735(17) Uani 1 1 d . U . . .
H4A H 0.838759 0.548259 0.287222 0.088 Uiso 1 1 calc R U . . .
H4B H 1.017562 0.575232 0.332534 0.088 Uiso 1 1 calc R U . . .
C5 C 0.9907(13) 0.6305(11) 0.1804(11) 0.131(4) Uani 1 1 d . U . . .
H5A H 0.937793 0.595195 0.117180 0.196 Uiso 1 1 calc R U . . .
H5B H 1.108517 0.634968 0.169020 0.196 Uiso 1 1 calc R U . . .
H5C H 0.948789 0.719374 0.194918 0.196 Uiso 1 1 calc R U . . .

loop_
_atom_site_aniso_label
_atom_site_aniso_U_11
_atom_site_aniso_U_22
_atom_site_aniso_U_33
_atom_site_aniso_U_23
_atom_site_aniso_U_13
_atom_site_aniso_U_12
Cr1 0.0249(5) 0.0328(5) 0.0280(3) 0.0016(2) -0.0003(3) -0.00047(19)
K1 0.0339(7) 0.0357(7) 0.0328(4) -0.0002(3) 0.0028(5) 0.0018(3)
C1 0.037(3) 0.049(3) 0.0456(16) 0.0106(16) 0.0016(18) 0.0069(13)
C2 0.041(3) 0.046(3) 0.0440(16) 0.0065(15) -0.0044(18) -0.0073(13)
C3 0.038(3) 0.077(3) 0.0319(14) 0.0032(16) -0.0011(17) -0.0055(17)
O1 0.0350(19) 0.0441(18) 0.0402(11) 0.0036(10) 0.0051(12) 0.0058(9)
O2 0.045(2) 0.053(2) 0.0659(16) 0.0128(14) 0.0123(17) 0.0155(12)
O3 0.0362(18) 0.0390(18) 0.0438(12) 0.0062(10) -0.0013(12) -0.0053(8)
O4 0.057(2) 0.057(2) 0.0700(18) 0.0151(16) -0.0097(18) -0.0255(14)
O5 0.0336(17) 0.0513(18) 0.0312(10) 0.0006(10) -0.0034(11) -0.0023(10)
O6 0.044(2) 0.099(3) 0.0348(12) -0.0059(14) -0.0012(15) -0.0045(15)
N1 0.044(3) 0.054(3) 0.0498(17) 0.0045(13) -0.0033(19) -0.0068(12)
C4 0.055(4) 0.064(4) 0.102(4) -0.004(3) 0.016(4) 0.001(2)
C5 0.107(8) 0.091(7) 0.195(9) 0.067(7) -0.030(7) -0.008(4)

loop_
_atom_type_symbol
_atom_type_description
_atom_type_scat_dispersion_real
_atom_type_scat_dispersion_imag
_atom_type_scat_source
C C -0.0001 0.0005 'International Tables Vol C Tables 4.2.6.8 and 6.1.1.4'
H H 0.0000 0.0000 'International Tables Vol C Tables 4.2.6.8 and 6.1.1.4'
N N 0.0006 0.0010 'International Tables Vol C Tables 4.2.6.8 and 6.1.1.4'
O O 0.0018 0.0018 'International Tables Vol C Tables 4.2.6.8 and 6.1.1.4'
K K 0.0805 0.0845 'International Tables Vol C Tables 4.2.6.8 and 6.1.1.4'
Cr Cr 0.1612 0.2219 'International Tables Vol C Tables 4.2.6.8 and 6.1.1.4'

loop_
_geom_angle_atom_site_label_1
_geom_angle_atom_site_label_2
_geom_angle_atom_site_label_3
_geom_angle
_geom_angle_site_symmetry_1
_geom_angle_site_symmetry_3
_geom_angle_publ_flag
O5 Cr1 O5 180.0 . 3_666 ?
O5 Cr1 O1 89.21(12) . . ?
O5 Cr1 O1 90.79(12) 3_666 . ?
O5 Cr1 O1 90.79(12) . 3_666 ?
O5 Cr1 O1 89.21(12) 3_666 3_666 ?
O1 Cr1 O1 180.0 . 3_666 ?
O5 Cr1 O3 88.90(11) . . ?
O5 Cr1 O3 91.10(11) 3_666 . ?
O1 Cr1 O3 90.99(11) . . ?
O1 Cr1 O3 89.01(11) 3_666 . ?
O5 Cr1 O3 91.10(11) . 3_666 ?
O5 Cr1 O3 88.90(11) 3_666 3_666 ?
O1 Cr1 O3 89.01(11) . 3_666 ?
O1 Cr1 O3 90.99(11) 3_666 3_666 ?
O3 Cr1 O3 180.0 . 3_666 ?
O6 K1 O6 180.00(14) . 3_667 ?
O6 K1 O4 95.43(11) . 4_666 ?
O6 K1 O4 84.57(11) 3_667 4_666 ?
O6 K1 O4 84.57(11) . 2_556 ?
O6 K1 O4 95.43(11) 3_667 2_556 ?
O4 K1 O4 180.0 4_666 2_556 ?
O6 K1 O2 86.56(10) . 2_656 ?
O6 K1 O2 93.44(10) 3_667 2_656 ?
O4 K1 O2 99.60(12) 4_666 2_656 ?
O4 K1 O2 80.40(12) 2_556 2_656 ?
O6 K1 O2 93.44(10) . 4_566 ?
O6 K1 O2 86.56(10) 3_667 4_566 ?
O4 K1 O2 80.40(12) 4_666 4_566 ?
O4 K1 O2 99.60(12) 2_556 4_566 ?
O2 K1 O2 180.0 2_656 4_566 ?
O6 K1 C3 161.22(12) . 3_667 ?
O6 K1 C3 18.78(11) 3_667 3_667 ?
O4 K1 C3 73.88(10) 4_666 3_667 ?
O4 K1 C3 106.12(10) 2_556 3_667 ?
O2 K1 C3 80.24(10) 2_656 3_667 ?
O2 K1 C3 99.76(10) 4_566 3_667 ?
O6 K1 C3 18.78(11) . . ?
O6 K1 C3 161.22(12) 3_667 . ?
O4 K1 C3 106.12(10) 4_666 . ?
O4 K1 C3 73.88(10) 2_556 . ?
O2 K1 C3 99.76(10) 2_656 . ?
O2 K1 C3 80.24(10) 4_566 . ?
C3 K1 C3 180.00(16) 3_667 . ?
O2 C1 O1 125.5(3) . . ?
O2 C1 H1 117.2 . . ?
O1 C1 H1 117.2 . . ?
O4 C2 O3 125.0(4) . . ?
O4 C2 H2 117.5 . . ?
O3 C2 H2 117.5 . . ?
O6 C3 O5 125.5(4) . . ?
O6 C3 K1 46.77(18) . . ?
O5 C3 K1 171.7(3) . . ?
O6 C3 H3 117.3 . . ?
O5 C3 H3 117.3 . . ?
K1 C3 H3 70.6 . . ?
C1 O1 Cr1 128.2(2) . . ?
C1 O2 K1 120.4(2) . 2_646 ?
C2 O3 Cr1 127.9(3) . . ?
C2 O4 K1 120.8(3) . 2_546 ?
C3 O5 Cr1 127.1(3) . . ?
C3 O6 K1 114.4(3) . . ?
C4 N1 H1A 109.5 . . ?
C4 N1 H1B 109.5 . . ?
H1A N1 H1B 109.5 . . ?
C4 N1 H1C 109.5 . . ?
H1A N1 H1C 109.5 . . ?
H1B N1 H1C 109.5 . . ?
C5 C4 N1 112.4(6) . . ?
C5 C4 H4A 109.1 . . ?
N1 C4 H4A 109.1 . . ?
C5 C4 H4B 109.1 . . ?
N1 C4 H4B 109.1 . . ?
H4A C4 H4B 107.9 . . ?
C4 C5 H5A 109.5 . . ?
C4 C5 H5B 109.5 . . ?
H5A C5 H5B 109.5 . . ?
C4 C5 H5C 109.5 . . ?
H5A C5 H5C 109.5 . . ?
H5B C5 H5C 109.5 . . ?

loop_
_geom_bond_atom_site_label_1
_geom_bond_atom_site_label_2
_geom_bond_distance
_geom_bond_site_symmetry_2
_geom_bond_publ_flag
Cr1 O5 1.967(3) . ?
Cr1 O5 1.967(3) 3_666 ?
Cr1 O1 1.973(2) . ?
Cr1 O1 1.973(2) 3_666 ?
Cr1 O3 1.975(3) . ?
Cr1 O3 1.975(3) 3_666 ?
K1 O6 2.763(2) . ?
K1 O6 2.763(2) 3_667 ?
K1 O4 2.767(3) 4_666 ?
K1 O4 2.767(3) 2_556 ?
K1 O2 2.782(3) 2_656 ?
K1 O2 2.782(3) 4_566 ?
K1 C3 3.452(3) 3_667 ?
K1 C3 3.452(3) . ?
C1 O2 1.246(4) . ?
C1 O1 1.261(5) . ?
C1 H1 0.9300 . ?
C2 O4 1.232(5) . ?
C2 O3 1.261(5) . ?
C2 H2 0.9300 . ?
C3 O6 1.221(6) . ?
C3 O5 1.276(4) . ?
C3 H3 0.9300 . ?
N1 C4 1.495(8) . ?
N1 H1A 0.8900 . ?
N1 H1B 0.8900 . ?
N1 H1C 0.8900 . ?
C4 C5 1.442(11) . ?
C4 H4A 0.9700 . ?
C4 H4B 0.9700 . ?
C5 H5A 0.9600 . ?
C5 H5B 0.9600 . ?
C5 H5C 0.9600 . ?
